data_4064884
loop_
_publ_author_name
'Brunner, Henri'
'Ike, Hayato'
'Muschiol, Manfred'
'Tsuno, Takashi'
'Koyama, Kazuhiro'
'Kurosawa, Takaki'
'Zabel, Manfred'

_publ_section_title
;
 Diastereomer Ratio of Products as a Mechanistic Probe in Epimerization
 and Ligand Exchange of Chiral-at-Metal [CpFe(Prophos)NCMe]X (X = I, PF6)
;
_journal_issue 13
_journal_name_full Organometallics
_journal_page_first 3666
_journal_paper_doi 10.1021/om2003893
_journal_volume 30
_journal_year 2011
_chemical_absolute_configuration ad
_chemical_compound_source 'see text'
_chemical_formula_moiety 'C34 H37 Fe O3 P3'
_chemical_formula_sum 'C34 H37 Fe O3 P3'
_chemical_formula_weight 642.40
_chemical_name_systematic ?
_space_group_IT_number 19
_symmetry_cell_setting orthorhombic
_symmetry_Int_Tables_number 19
_symmetry_space_group_name_Hall 'P 2ac 2ab'
_symmetry_space_group_name_H-M 'P 21 21 21'
_atom_sites_solution_hydrogens geom
_atom_sites_solution_primary direct
_atom_sites_solution_secondary difmap
_cell_angle_alpha 90
_cell_angle_beta 90
_cell_angle_gamma 90
_cell_formula_units_Z 4
_cell_length_a 9.0022(1)
_cell_length_b 19.6793(3)
_cell_length_c 21.4058(3)
_cell_measurement_reflns_used 6988
_cell_measurement_temperature 123
_cell_measurement_theta_max 61.9761
_cell_measurement_theta_min 2.0599
_cell_volume 3792.19(9)
_computing_cell_refinement
;
CrysAlisPro, Oxford Diffraction Ltd.,
Version 1.171.32.5 (release 08-05-2007 CrysAlis171 .NET)
;
_computing_data_collection
;
CrysAlisPro, Oxford Diffraction Ltd.,
Version 1.171.32.5 (release 08-05-2007 CrysAlis171 .NET)
;
_computing_data_reduction
;
CrysAlisPro, Oxford Diffraction Ltd.,
Version 1.171.32.5 (release 08-05-2007 CrysAlis171 .NET)
;
_computing_molecular_graphics 'PLATON (Spek, 1990)'
_computing_publication_material 'PLATON (Spek, 2003)'
_computing_structure_refinement 'SHELXL-97 (Sheldrick, 1997)'
_computing_structure_solution 'SIR-97 (Altomare, 1999)'
_diffrn_ambient_temperature 123
_diffrn_detector_area_resol_mean 10.5431
_diffrn_measured_fraction_theta_full 0.988
_diffrn_measured_fraction_theta_max 0.988
_diffrn_measurement_device_type 'Xcalibur, Ruby, Gemini ultra'
_diffrn_measurement_method '\w scans'
_diffrn_radiation_monochromator mirror
_diffrn_radiation_probe x-ray
_diffrn_radiation_source 'Enhance Ultra (Cu) X-ray Source'
_diffrn_radiation_type CuK\a
_diffrn_radiation_wavelength 1.54184
_diffrn_reflns_av_R_equivalents 0.0485
_diffrn_reflns_av_sigmaI/netI 0.0525
_diffrn_reflns_limit_h_max 9
_diffrn_reflns_limit_h_min -10
_diffrn_reflns_limit_k_max 20
_diffrn_reflns_limit_k_min -22
_diffrn_reflns_limit_l_max 24
_diffrn_reflns_limit_l_min -22
_diffrn_reflns_number 12977
_diffrn_reflns_reduction_process
;
;
_diffrn_reflns_theta_full 62.15
_diffrn_reflns_theta_max 62.15
_diffrn_reflns_theta_min 3.05
_exptl_absorpt_coefficient_mu 4.602
_exptl_absorpt_correction_T_max 1.00000
_exptl_absorpt_correction_T_min 0.65856
_exptl_absorpt_correction_type multi-scan
_exptl_absorpt_process_details
;
CrysAlis RED, Oxford Diffraction Ltd.,
Version 1.171.32.5 (release 08-05-2007 CrysAlis171 .NET)
Empirical absorption correction using spherical harmonics,
implemented in SCALE3 ABSPACK scaling algorithm.
;
_exptl_crystal_colour yellow
_exptl_crystal_density_diffrn 1.125
_exptl_crystal_density_method 'Not Measured'
_exptl_crystal_description prism
_exptl_crystal_F_000 1344
_exptl_crystal_size_max 0.270
_exptl_crystal_size_mid 0.230
_exptl_crystal_size_min 0.130
_platon_squeeze_details
;
;
_refine_diff_density_max 0.324
_refine_diff_density_min -0.328
_refine_diff_density_rms 0.051
_refine_ls_abs_structure_details 'Flack H.D. (1983), Acta Cryst. A39, 876-881'
_refine_ls_abs_structure_Flack 0.000(5)
_refine_ls_extinction_method none
_refine_ls_goodness_of_fit_ref 1.017
_refine_ls_hydrogen_treatment constr
_refine_ls_matrix_type full
_refine_ls_number_parameters 373
_refine_ls_number_reflns 5803
_refine_ls_number_restraints 0
_refine_ls_restrained_S_all 1.017
_refine_ls_R_factor_all 0.0521
_refine_ls_R_factor_gt 0.0444
_refine_ls_shift/su_max 0.001
_refine_ls_shift/su_mean 0.000
_refine_ls_structure_factor_coef Fsqd
_refine_ls_weighting_details 'calc w=1/[\s^2^(Fo^2^)+(0.0711P)^2^]         where P=(Fo^2^+2Fc^2^)/3'
_refine_ls_weighting_scheme calc
_refine_ls_wR_factor_gt 0.1094
_refine_ls_wR_factor_ref 0.1127
_reflns_number_gt 4868
_reflns_number_total 5803
_reflns_threshold_expression I>2\s(I)
_cod_data_source_file om2003893_si_002.cif
_cod_data_source_block (SFe,RC)[CpFe(Prophos)PO(OMe)2]
_cod_depositor_comments
;
The following automatic conversions were performed:

'_symmetry_cell_setting' value 'Orthorhombic' changed to
'orthorhombic' according to
/home/saulius/struct/CIF-dictionaries/cif_core.dic dictionary named
'cif_core.dic' version 2.4.1 from 2010-06-29.

Automatic conversion script
Id: cif_fix_values 1715 2011-07-08 13:25:40Z adriana 
;
_cod_database_code 4064884

loop_
_symmetry_equiv_pos_site_id
_symmetry_equiv_pos_as_xyz
1 x,y,z
2 1/2-x,-y,1/2+z
3 1/2+x,1/2-y,-z
4 -x,1/2+y,1/2-z

loop_
_atom_site_aniso_label
_atom_site_aniso_U_11
_atom_site_aniso_U_22
_atom_site_aniso_U_33
_atom_site_aniso_U_23
_atom_site_aniso_U_13
_atom_site_aniso_U_12
Fe1 0.0297(3) 0.0348(3) 0.0285(3) 0.0055(3) -0.0009(3) -0.0040(3)
P1 0.0331(5) 0.0334(6) 0.0315(5) 0.0040(4) -0.0045(4) -0.0027(4)
P2 0.0321(5) 0.0350(6) 0.0313(5) 0.0069(4) -0.0013(5) -0.0031(4)
P3 0.0449(6) 0.0368(6) 0.0374(6) 0.0047(5) -0.0005(5) 0.0036(5)
O1 0.061(2) 0.050(2) 0.101(3) 0.009(2) 0.002(2) 0.0201(17)
O2 0.072(2) 0.0475(18) 0.0375(16) -0.0043(14) 0.0080(16) -0.0063(18)
O3 0.0599(18) 0.0364(17) 0.0402(17) 0.0044(14) 0.0011(14) -0.0006(14)
C1 0.041(2) 0.036(2) 0.036(2) 0.0043(18) -0.003(2) 0.0032(19)
C2 0.044(2) 0.040(3) 0.046(3) 0.003(2) -0.005(2) 0.000(2)
C3 0.079(3) 0.053(3) 0.033(2) -0.005(2) -0.016(2) 0.023(3)
C4 0.060(3) 0.062(3) 0.054(3) -0.029(3) -0.020(3) 0.020(3)
C5 0.048(2) 0.050(3) 0.062(3) -0.021(2) -0.010(3) -0.006(2)
C6 0.051(3) 0.044(3) 0.056(3) -0.003(2) -0.009(2) 0.000(2)
C7 0.041(2) 0.035(2) 0.038(2) 0.0000(19) -0.011(2) -0.0017(19)
C8 0.043(2) 0.038(3) 0.096(4) 0.012(3) 0.012(3) 0.004(2)
C9 0.049(3) 0.048(3) 0.115(5) 0.013(3) 0.005(3) 0.012(2)
C10 0.052(3) 0.038(3) 0.059(3) 0.007(2) -0.009(2) 0.002(2)
C11 0.064(3) 0.041(3) 0.040(2) 0.005(2) -0.018(2) -0.007(2)
C12 0.043(2) 0.043(3) 0.033(2) 0.0063(19) -0.005(2) 0.002(2)
C13 0.0315(19) 0.044(2) 0.039(2) 0.0014(19) 0.0031(18) -0.0017(19)
C14 0.037(2) 0.038(2) 0.040(2) 0.007(2) -0.0066(19) -0.0096(19)
C15 0.040(2) 0.068(3) 0.055(3) 0.016(3) 0.003(2) -0.009(2)
C16 0.037(2) 0.039(2) 0.033(2) 0.0008(18) 0.0008(18) -0.003(2)
C17 0.055(3) 0.047(3) 0.035(2) 0.012(2) 0.004(2) 0.000(2)
C18 0.093(4) 0.041(3) 0.048(3) -0.001(2) 0.009(3) -0.003(3)
C19 0.101(4) 0.051(3) 0.041(3) -0.012(2) 0.004(3) -0.013(3)
C20 0.091(4) 0.055(3) 0.027(2) 0.003(2) -0.002(3) -0.007(3)
C21 0.048(2) 0.051(3) 0.037(2) 0.004(2) 0.001(2) 0.000(2)
C22 0.040(2) 0.052(3) 0.027(2) 0.0102(19) 0.0006(18) 0.005(2)
C23 0.045(2) 0.036(2) 0.037(2) 0.0092(19) 0.000(2) -0.002(2)
C24 0.037(2) 0.058(3) 0.041(2) 0.015(2) -0.001(2) 0.004(2)
C25 0.065(3) 0.050(3) 0.036(2) 0.006(2) 0.006(2) 0.012(3)
C26 0.071(3) 0.038(3) 0.041(2) 0.006(2) -0.006(2) 0.003(2)
C27 0.051(3) 0.036(2) 0.040(2) 0.0084(19) -0.004(2) -0.008(2)
C28 0.119(6) 0.082(5) 0.117(6) 0.035(4) 0.042(5) 0.060(4)
C29 0.087(4) 0.045(3) 0.050(3) -0.008(2) -0.015(3) 0.005(3)
C31 0.033(2) 0.058(3) 0.054(3) 0.013(3) -0.007(2) -0.003(2)
C32 0.035(2) 0.056(3) 0.043(2) 0.012(2) -0.004(2) -0.027(2)
C33 0.040(2) 0.035(2) 0.041(2) 0.0068(19) -0.006(2) -0.0094(19)
C34 0.042(2) 0.047(2) 0.037(2) 0.0129(19) 0.004(2) -0.009(2)
C35 0.033(2) 0.052(3) 0.043(2) 0.005(2) 0.009(2) -0.009(2)

loop_
_atom_site_label
_atom_site_type_symbol
_atom_site_thermal_displace_type
_atom_site_fract_x
_atom_site_fract_y
_atom_site_fract_z
_atom_site_occupancy
_atom_site_U_iso_or_equiv
_atom_site_calc_flag
_atom_site_refinement_flags
Fe1 Fe Uani 0.04699(7) 0.88478(3) 0.86325(3) 1.000 0.0310(2) . .
P1 P Uani 0.28369(11) 0.86447(5) 0.88044(5) 1.000 0.0327(3) . .
P2 P Uani 0.11863(11) 0.93154(5) 0.77627(5) 1.000 0.0328(3) . .
P3 P Uani 0.05857(13) 0.98326(6) 0.91044(5) 1.000 0.0397(3) . .
O1 O Uani -0.1021(4) 1.01935(18) 0.8986(2) 1.000 0.0707(14) . .
O2 O Uani 0.0550(4) 0.97189(16) 0.98578(13) 1.000 0.0523(10) . .
O3 O Uani 0.1765(3) 1.03439(15) 0.89646(13) 1.000 0.0455(10) . .
C1 C Uani 0.3783(5) 0.9005(2) 0.94887(19) 1.000 0.0377(12) . .
C2 C Uani 0.3597(5) 0.8694(2) 1.0064(2) 1.000 0.0433(16) . .
C3 C Uani 0.4311(6) 0.8938(2) 1.0588(2) 1.000 0.0550(16) . .
C4 C Uani 0.5260(6) 0.9497(3) 1.0544(2) 1.000 0.0587(17) . .
C5 C Uani 0.5460(6) 0.9814(3) 0.9971(2) 1.000 0.0533(16) . .
C6 C Uani 0.4709(5) 0.9569(2) 0.9451(2) 1.000 0.0503(17) . .
C7 C Uani 0.3617(5) 0.7771(2) 0.88685(19) 1.000 0.0380(12) . .
C8 C Uani 0.5056(5) 0.7658(2) 0.8686(3) 1.000 0.0590(18) . .
C9 C Uani 0.5702(6) 0.7026(3) 0.8766(3) 1.000 0.071(2) . .
C10 C Uani 0.4928(5) 0.6491(2) 0.9028(2) 1.000 0.0497(17) . .
C11 C Uani 0.3487(5) 0.6608(2) 0.9208(2) 1.000 0.0483(16) . .
C12 C Uani 0.2835(5) 0.7238(2) 0.91381(19) 1.000 0.0397(14) . .
C13 C Uani 0.3925(4) 0.8975(2) 0.81318(19) 1.000 0.0382(11) . .
C14 C Uani 0.3153(4) 0.9578(2) 0.7833(2) 1.000 0.0383(12) . .
C15 C Uani 0.3926(5) 0.9795(3) 0.7232(2) 1.000 0.0543(16) . .
C16 C Uani 0.1240(4) 0.8781(2) 0.70565(18) 1.000 0.0363(12) . .
C17 C Uani 0.1458(5) 0.8091(2) 0.7121(2) 1.000 0.0457(16) . .
C18 C Uani 0.1558(7) 0.7666(3) 0.6602(2) 1.000 0.0607(19) . .
C19 C Uani 0.1420(7) 0.7947(3) 0.6014(2) 1.000 0.0643(19) . .
C20 C Uani 0.1202(6) 0.8635(3) 0.5944(2) 1.000 0.0577(18) . .
C21 C Uani 0.1110(5) 0.9054(2) 0.6456(2) 1.000 0.0453(14) . .
C22 C Uani 0.0181(4) 1.0075(2) 0.74971(19) 1.000 0.0397(14) . .
C23 C Uani -0.1245(5) 0.9999(2) 0.72495(19) 1.000 0.0393(12) . .
C24 C Uani -0.2087(5) 1.0562(2) 0.7098(2) 1.000 0.0453(14) . .
C25 C Uani -0.1505(6) 1.1207(3) 0.7192(2) 1.000 0.0503(16) . .
C26 C Uani -0.0110(6) 1.1283(2) 0.7440(2) 1.000 0.0500(16) . .
C27 C Uani 0.0736(5) 1.0726(2) 0.75882(19) 1.000 0.0423(14) . .
C28 C Uani -0.1319(9) 1.0865(4) 0.9105(4) 1.000 0.106(3) . .
C29 C Uani 0.1257(7) 1.0190(3) 1.0266(2) 1.000 0.0607(19) . .
C31 C Uani -0.1822(4) 0.8817(3) 0.8523(2) 1.000 0.0483(16) . .
C32 C Uani -0.1174(5) 0.8294(2) 0.8175(2) 1.000 0.0447(14) . .
C33 C Uani -0.0417(5) 0.7854(2) 0.85823(19) 1.000 0.0387(12) . .
C34 C Uani -0.0590(5) 0.8115(2) 0.9194(2) 1.000 0.0420(12) . .
C35 C Uani -0.1457(4) 0.8710(2) 0.9167(2) 1.000 0.0427(14) . .
H2A H Uiso 0.29700 0.83080 1.00980 1.000 0.0520 calc R
H3A H Uiso 0.41560 0.87250 1.09810 1.000 0.0660 calc R
H4A H Uiso 0.57660 0.96590 1.09040 1.000 0.0700 calc R
H5A H Uiso 0.61040 1.01940 0.99350 1.000 0.0640 calc R
H6A H Uiso 0.48310 0.97920 0.90610 1.000 0.0600 calc R
H8A H Uiso 0.56140 0.80170 0.85040 1.000 0.0710 calc R
H9A H Uiso 0.67010 0.69580 0.86370 1.000 0.0850 calc R
H10A H Uiso 0.53760 0.60580 0.90810 1.000 0.0600 calc R
H11A H Uiso 0.29250 0.62470 0.93840 1.000 0.0580 calc R
H12A H Uiso 0.18440 0.73080 0.92760 1.000 0.0470 calc R
H13A H Uiso 0.49240 0.91140 0.82770 1.000 0.0460 calc R
H13B H Uiso 0.40500 0.86100 0.78180 1.000 0.0460 calc R
H14 H Uiso 0.32020 0.99670 0.81330 1.000 0.0460 calc R
H15A H Uiso 0.49200 0.99690 0.73300 1.000 0.0650 calc R
H15B H Uiso 0.33440 1.01520 0.70280 1.000 0.0650 calc R
H15C H Uiso 0.40130 0.94040 0.69510 1.000 0.0650 calc R
H17A H Uiso 0.15400 0.79010 0.75270 1.000 0.0550 calc R
H18A H Uiso 0.17180 0.71920 0.66510 1.000 0.0730 calc R
H19A H Uiso 0.14760 0.76640 0.56550 1.000 0.0770 calc R
H20A H Uiso 0.11140 0.88230 0.55360 1.000 0.0690 calc R
H21A H Uiso 0.09580 0.95280 0.64020 1.000 0.0550 calc R
H23A H Uiso -0.16390 0.95570 0.71850 1.000 0.0480 calc R
H24A H Uiso -0.30580 1.05080 0.69310 1.000 0.0540 calc R
H25A H Uiso -0.20740 1.15960 0.70840 1.000 0.0600 calc R
H26A H Uiso 0.02750 1.17260 0.75100 1.000 0.0600 calc R
H27A H Uiso 0.17060 1.07860 0.77540 1.000 0.0510 calc R
H28A H Uiso -0.15910 1.09190 0.95460 1.000 0.1270 calc R
H28B H Uiso -0.21430 1.10160 0.88400 1.000 0.1270 calc R
H28C H Uiso -0.04350 1.11380 0.90150 1.000 0.1270 calc R
H29A H Uiso 0.23310 1.01080 1.02660 1.000 0.0730 calc R
H29B H Uiso 0.08690 1.01310 1.06910 1.000 0.0730 calc R
H29C H Uiso 0.10590 1.06540 1.01230 1.000 0.0730 calc R
H31A H Uiso -0.24030 0.91790 0.83610 1.000 0.0580 calc R
H32A H Uiso -0.12350 0.82440 0.77340 1.000 0.0540 calc R
H33A H Uiso 0.01120 0.74550 0.84680 1.000 0.0460 calc R
H34A H Uiso -0.01860 0.79200 0.95630 1.000 0.0500 calc R
H35A H Uiso -0.17440 0.89870 0.95100 1.000 0.0510 calc R

loop_
_atom_type_symbol
_atom_type_description
_atom_type_scat_dispersion_real
_atom_type_scat_dispersion_imag
_atom_type_scat_source
P P 0.2955 0.4335 'International Tables Vol C Tables 4.2.6.8 and 6.1.1.4'
O O 0.0492 0.0322 'International Tables Vol C Tables 4.2.6.8 and 6.1.1.4'
Fe Fe -1.1336 3.1974 'International Tables Vol C Tables 4.2.6.8 and 6.1.1.4'
H H 0.0000 0.0000 'International Tables Vol C Tables 4.2.6.8 and 6.1.1.4'
C C 0.0181 0.0091 'International Tables Vol C Tables 4.2.6.8 and 6.1.1.4'

loop_
_geom_angle_atom_site_label_1
_geom_angle_atom_site_label_2
_geom_angle_atom_site_label_3
_geom_angle
_geom_angle_publ_flag
P1 Fe1 P2 86.15(4) yes
P1 Fe1 P3 92.15(5) yes
P1 Fe1 C31 167.42(17) yes
P1 Fe1 C32 132.23(12) yes
P1 Fe1 C33 101.90(12) yes
P1 Fe1 C34 102.65(13) yes
P1 Fe1 C35 133.41(12) yes
P2 Fe1 P3 90.36(4) yes
P2 Fe1 C31 102.14(13) yes
P2 Fe1 C32 91.69(12) yes
P2 Fe1 C33 117.37(12) yes
P2 Fe1 C34 155.89(12) yes
P2 Fe1 C35 140.15(12) yes
P3 Fe1 C31 97.20(16) yes
P3 Fe1 C32 135.60(12) yes
P3 Fe1 C33 149.37(12) yes
P3 Fe1 C34 111.39(12) yes
P3 Fe1 C35 84.38(12) yes
C31 Fe1 C32 39.28(19) yes
C31 Fe1 C33 66.0(2) yes
C31 Fe1 C34 66.07(19) yes
C31 Fe1 C35 40.16(16) yes
C32 Fe1 C33 39.10(16) yes
C32 Fe1 C34 65.67(17) yes
C32 Fe1 C35 66.47(16) yes
C33 Fe1 C34 39.18(16) yes
C33 Fe1 C35 66.15(16) yes
C34 Fe1 C35 39.17(16) yes
Fe1 P1 C1 120.84(15) yes
Fe1 P1 C7 123.06(15) yes
Fe1 P1 C13 108.51(13) yes
C1 P1 C7 97.05(19) yes
C1 P1 C13 103.79(18) yes
C7 P1 C13 100.44(18) yes
Fe1 P2 C14 109.41(14) yes
Fe1 P2 C16 117.96(13) yes
Fe1 P2 C22 117.58(13) yes
C14 P2 C16 101.60(18) yes
C14 P2 C22 105.62(17) yes
C16 P2 C22 102.91(18) yes
Fe1 P3 O1 105.77(14) yes
Fe1 P3 O2 109.55(13) yes
Fe1 P3 O3 122.57(13) yes
O1 P3 O2 101.3(2) yes
O1 P3 O3 107.81(18) yes
O2 P3 O3 107.77(17) yes
P3 O1 C28 124.3(4) yes
P3 O2 C29 120.6(3) yes
P1 C1 C2 118.8(3) yes
P1 C1 C6 122.7(3) yes
C2 C1 C6 118.5(4) no
C1 C2 C3 120.9(4) no
C2 C3 C4 120.3(4) no
C3 C4 C5 119.6(4) no
C4 C5 C6 119.3(5) no
C1 C6 C5 121.5(4) no
P1 C7 C8 119.0(3) yes
P1 C7 C12 122.5(3) yes
C8 C7 C12 118.3(4) no
C7 C8 C9 120.5(4) no
C8 C9 C10 121.6(5) no
C9 C10 C11 117.6(4) no
C10 C11 C12 121.5(4) no
C7 C12 C11 120.5(4) no
P1 C13 C14 111.0(3) yes
P2 C14 C13 104.7(3) yes
P2 C14 C15 116.5(3) yes
C13 C14 C15 111.5(3) no
P2 C16 C17 118.9(3) yes
P2 C16 C21 122.2(3) yes
C17 C16 C21 118.8(4) no
C16 C17 C18 121.4(4) no
C17 C18 C19 118.7(5) no
C18 C19 C20 120.4(5) no
C19 C20 C21 120.8(4) no
C16 C21 C20 119.9(4) no
P2 C22 C23 118.9(3) yes
P2 C22 C27 122.0(3) yes
C23 C22 C27 118.9(4) no
C22 C23 C24 120.5(4) no
C23 C24 C25 119.5(4) no
C24 C25 C26 120.1(5) no
C25 C26 C27 120.7(4) no
C22 C27 C26 120.3(4) no
Fe1 C31 C32 70.6(2) yes
Fe1 C31 C35 70.6(2) yes
C32 C31 C35 108.0(4) no
Fe1 C32 C31 70.2(2) yes
Fe1 C32 C33 71.7(2) yes
C31 C32 C33 109.0(4) no
Fe1 C33 C32 69.2(2) yes
Fe1 C33 C34 70.1(2) yes
C32 C33 C34 107.3(4) no
Fe1 C34 C33 70.8(2) yes
Fe1 C34 C35 70.0(2) yes
C33 C34 C35 109.0(4) no
Fe1 C35 C31 69.2(2) yes
Fe1 C35 C34 70.8(2) yes
C31 C35 C34 106.8(4) no
C1 C2 H2A 120.00 no
C3 C2 H2A 120.00 no
C2 C3 H3A 120.00 no
C4 C3 H3A 120.00 no
C3 C4 H4A 120.00 no
C5 C4 H4A 120.00 no
C4 C5 H5A 120.00 no
C6 C5 H5A 120.00 no
C1 C6 H6A 119.00 no
C5 C6 H6A 119.00 no
C7 C8 H8A 120.00 no
C9 C8 H8A 120.00 no
C8 C9 H9A 119.00 no
C10 C9 H9A 119.00 no
C9 C10 H10A 121.00 no
C11 C10 H10A 121.00 no
C10 C11 H11A 119.00 no
C12 C11 H11A 119.00 no
C7 C12 H12A 120.00 no
C11 C12 H12A 120.00 no
P1 C13 H13A 109.00 no
P1 C13 H13B 109.00 no
C14 C13 H13A 109.00 no
C14 C13 H13B 109.00 no
H13A C13 H13B 108.00 no
P2 C14 H14 108.00 no
C13 C14 H14 108.00 no
C15 C14 H14 108.00 no
C14 C15 H15A 110.00 no
C14 C15 H15B 109.00 no
C14 C15 H15C 110.00 no
H15A C15 H15B 109.00 no
H15A C15 H15C 109.00 no
H15B C15 H15C 109.00 no
C16 C17 H17A 119.00 no
C18 C17 H17A 119.00 no
C17 C18 H18A 121.00 no
C19 C18 H18A 121.00 no
C18 C19 H19A 120.00 no
C20 C19 H19A 120.00 no
C19 C20 H20A 120.00 no
C21 C20 H20A 120.00 no
C16 C21 H21A 120.00 no
C20 C21 H21A 120.00 no
C22 C23 H23A 120.00 no
C24 C23 H23A 120.00 no
C23 C24 H24A 120.00 no
C25 C24 H24A 120.00 no
C24 C25 H25A 120.00 no
C26 C25 H25A 120.00 no
C25 C26 H26A 120.00 no
C27 C26 H26A 120.00 no
C22 C27 H27A 120.00 no
C26 C27 H27A 120.00 no
O1 C28 H28A 109.00 no
O1 C28 H28B 109.00 no
O1 C28 H28C 109.00 no
H28A C28 H28B 110.00 no
H28A C28 H28C 109.00 no
H28B C28 H28C 110.00 no
O2 C29 H29A 109.00 no
O2 C29 H29B 109.00 no
O2 C29 H29C 110.00 no
H29A C29 H29B 109.00 no
H29A C29 H29C 109.00 no
H29B C29 H29C 110.00 no
Fe1 C31 H31A 125.00 no
C32 C31 H31A 126.00 no
C35 C31 H31A 126.00 no
Fe1 C32 H32A 124.00 no
C31 C32 H32A 126.00 no
C33 C32 H32A 125.00 no
Fe1 C33 H33A 126.00 no
C32 C33 H33A 126.00 no
C34 C33 H33A 126.00 no
Fe1 C34 H34A 125.00 no
C33 C34 H34A 125.00 no
C35 C34 H34A 126.00 no
Fe1 C35 H35A 125.00 no
C31 C35 H35A 127.00 no
C34 C35 H35A 127.00 no

loop_
_geom_bond_atom_site_label_1
_geom_bond_atom_site_label_2
_geom_bond_distance
_geom_bond_publ_flag
Fe1 P1 2.1990(12) yes
Fe1 P2 2.1747(12) yes
Fe1 P3 2.1880(13) yes
Fe1 C31 2.077(4) yes
Fe1 C32 2.083(4) yes
Fe1 C33 2.115(4) yes
Fe1 C34 2.106(4) yes
Fe1 C35 2.096(4) yes
P1 C1 1.837(4) yes
P1 C7 1.862(4) yes
P1 C13 1.859(4) yes
P2 C14 1.851(4) yes
P2 C16 1.842(4) yes
P2 C22 1.838(4) yes
P3 O1 1.631(4) yes
P3 O2 1.629(3) yes
P3 O3 1.493(3) yes
O1 C28 1.372(9) yes
O2 C29 1.424(6) yes
C1 C2 1.385(6) no
C1 C6 1.390(6) no
C2 C3 1.379(6) no
C3 C4 1.396(7) no
C4 C5 1.388(7) no
C5 C6 1.389(6) no
C7 C8 1.371(6) no
C7 C12 1.389(6) no
C8 C9 1.384(7) no
C9 C10 1.382(7) no
C10 C11 1.373(6) no
C11 C12 1.380(6) no
C13 C14 1.517(6) no
C14 C15 1.524(6) no
C16 C17 1.379(6) no
C16 C21 1.398(6) no
C17 C18 1.394(6) no
C18 C19 1.380(7) no
C19 C20 1.376(8) no
C20 C21 1.374(6) no
C22 C23 1.397(6) no
C22 C27 1.389(6) no
C23 C24 1.381(6) no
C24 C25 1.388(7) no
C25 C26 1.372(7) no
C26 C27 1.372(6) no
C31 C32 1.398(7) no
C31 C35 1.433(6) no
C32 C33 1.405(6) no
C33 C34 1.415(6) no
C34 C35 1.408(6) no
C2 H2A 0.9500 no
C3 H3A 0.9500 no
C4 H4A 0.9500 no
C5 H5A 0.9500 no
C6 H6A 0.9500 no
C8 H8A 0.9500 no
C9 H9A 0.9500 no
C10 H10A 0.9500 no
C11 H11A 0.9500 no
C12 H12A 0.9500 no
C13 H13A 0.9900 no
C13 H13B 0.9900 no
C14 H14 1.0000 no
C15 H15A 0.9800 no
C15 H15B 0.9800 no
C15 H15C 0.9800 no
C17 H17A 0.9500 no
C18 H18A 0.9500 no
C19 H19A 0.9500 no
C20 H20A 0.9500 no
C21 H21A 0.9500 no
C23 H23A 0.9500 no
C24 H24A 0.9500 no
C25 H25A 0.9500 no
C26 H26A 0.9500 no
C27 H27A 0.9500 no
C28 H28A 0.9800 no
C28 H28B 0.9800 no
C28 H28C 0.9800 no
C29 H29A 0.9800 no
C29 H29B 0.9800 no
C29 H29C 0.9800 no
C31 H31A 0.9500 no
C32 H32A 0.9500 no
C33 H33A 0.9500 no
C34 H34A 0.9500 no
C35 H35A 0.9500 no

loop_
_geom_contact_atom_site_label_1
_geom_contact_atom_site_label_2
_geom_contact_distance
_geom_contact_site_symmetry_2
_geom_contact_publ_flag
Fe1 H17A 3.1600 . no
P1 P2 2.9870(15) . no
P1 P3 3.1598(15) . no
P1 O3 3.497(3) . no
P1 C14 2.789(4) . no
P1 C33 3.351(4) . no
P1 C34 3.361(5) . no
P2 P1 2.9870(15) . no
P2 P3 3.0946(15) . no
P2 O3 3.315(3) . no
P2 C13 2.674(4) . no
P2 C31 3.308(4) . no
P2 C32 3.055(4) . no
P2 C33 3.665(4) . no
P3 C31 3.200(5) . no
P3 P1 3.1598(15) . no
P3 P2 3.0946(15) . no
P3 C1 3.408(5) . no
P3 C14 3.605(4) . no
P3 C22 3.493(4) . no
P3 C27 3.694(4) . no
P3 C34 3.547(4) . no
P3 C35 2.878(4) . no
P2 H32A 3.0300 . no
P3 H14 3.1500 . no
P3 H35A 2.8100 . no
O1 C22 3.374(6) . no
O2 C10 3.416(5) 3_467 no
O2 C1 3.327(6) . no
O3 C6 3.230(5) . no
O3 C1 3.391(5) . no
O3 C14 3.115(5) . no
O3 C27 3.179(5) . no
O1 H35A 2.7100 . no
O1 H31A 2.7100 . no
O2 H10A 2.7400 3_467 no
O2 H35A 2.6300 . no
O3 H14 2.3200 . no
O3 H27A 2.7300 . no
O3 H28C 2.5300 . no
O3 H29A 2.8700 . no
O3 H29C 2.6300 . no
C1 O2 3.327(6) . no
C1 O3 3.391(5) . no
C2 C12 3.551(6) . no
C6 O3 3.230(5) . no
C10 O2 3.416(5) 3_567 no
C11 C25 3.576(6) 4_546 no
C11 C35 3.535(6) 3_567 no
C11 C34 3.562(6) 3_567 no
C12 C2 3.551(6) . no
C12 C34 3.536(6) . no
C12 C33 3.385(6) . no
C13 C17 3.555(6) . no
C14 O3 3.115(5) . no
C15 C21 3.363(6) . no
C15 C27 3.491(7) . no
C17 C32 3.296(6) . no
C17 C33 3.585(6) . no
C17 C13 3.555(6) . no
C20 C29 3.562(8) 2_574 no
C21 C15 3.363(6) . no
C21 C23 3.292(6) . no
C22 O1 3.374(6) . no
C23 C21 3.292(6) . no
C25 C11 3.576(6) 4_556 no
C27 O3 3.179(5) . no
C27 P3 3.694(4) . no
C27 C15 3.491(7) . no
C29 C20 3.562(8) 2_575 no
C31 C33 2.282(7) . no
C31 C34 2.281(6) . no
C31 P2 3.308(4) . no
C31 P3 3.200(5) . no
C31 O1 2.973(7) . no
C32 C17 3.296(6) . no
C32 C34 2.271(6) . no
C32 P2 3.055(4) . no
C32 C16 3.372(6) . no
C32 C35 2.290(6) . no
C33 P2 3.665(4) . no
C33 C17 3.585(6) . no
C33 C12 3.385(6) . no
C33 C35 2.298(6) . no
C33 C31 2.282(7) . no
C33 P1 3.351(4) . no
C34 P1 3.361(5) . no
C34 C11 3.562(6) 3_467 no
C34 C12 3.536(6) . no
C34 P3 3.547(4) . no
C34 C32 2.271(6) . no
C34 C31 2.281(6) . no
C35 P3 2.878(4) . no
C35 O2 3.065(5) . no
C35 C32 2.290(6) . no
C35 O1 2.971(5) . no
C35 C33 2.298(6) . no
C35 C11 3.535(6) 3_467 no
C1 H29A 3.0300 . no
C2 H29A 3.0400 . no
C3 H29A 2.9900 . no
C4 H11A 2.8100 3_567 no
C4 H21A 2.8700 2_575 no
C4 H29A 2.9600 . no
C5 H29A 2.9400 . no
C6 H29A 2.9600 . no
C6 H13A 2.6700 . no
C7 H2A 2.9000 . no
C8 H13B 2.7900 . no
C8 H13A 3.0000 . no
C11 H34A 3.0300 3_567 no
C11 H35A 2.9900 3_567 no
C11 H25A 3.0400 4_546 no
C12 H2A 2.9400 . no
C12 H33A 2.8700 . no
C12 H25A 2.9800 4_546 no
C13 H8A 2.5500 . no
C13 H6A 2.6800 . no
C14 H27A 2.7200 . no
C14 H6A 3.0600 . no
C15 H27A 3.0100 . no
C16 H23A 3.0200 . no
C16 H15C 2.7900 . no
C16 H32A 2.8600 . no
C16 H13B 3.0300 . no
C17 H32A 2.7700 . no
C17 H13B 2.9500 . no
C21 H23A 3.0900 . no
C21 H15C 2.9000 . no
C22 H21A 2.6700 . no
C22 H15B 3.0200 . no
C23 H4A 2.9900 2_574 no
C23 H31A 3.0600 . no
C23 H21A 2.8400 . no
C24 H15A 2.9800 1_455 no
C24 H4A 2.8500 2_574 no
C25 H33A 3.1000 4_556 no
C26 H18A 3.0100 4_556 no
C26 H33A 3.0200 4_556 no
C27 H14 2.9200 . no
C27 H15B 2.8700 . no
C28 H29C 3.0800 . no
C28 H18A 3.0900 4_556 no
C29 H10A 2.9400 3_467 no
C31 H35A 2.1400 . no
C31 H13A 3.0300 1_455 no
C31 H8A 2.7900 1_455 no
C31 H32A 2.1000 . no
C32 H33A 2.1100 . no
C32 H17A 2.9100 . no
C32 H31A 2.1000 . no
C32 H8A 3.0300 1_455 no
C33 H34A 2.1100 . no
C33 H17A 2.8700 . no
C33 H32A 2.1000 . no
C33 H12A 2.7400 . no
C34 H12A 2.7100 . no
C34 H35A 2.1200 . no
C34 H33A 2.1200 . no
C35 H31A 2.1300 . no
C35 H34A 2.1100 . no
H2A C7 2.9000 . no
H2A C12 2.9400 . no
H4A C23 2.9900 2_575 no
H4A C24 2.8500 2_575 no
H4A H21A 2.4700 2_575 no
H6A C13 2.6800 . no
H6A C14 3.0600 . no
H6A H13A 2.1500 . no
H6A H14 2.4900 . no
H8A C13 2.5500 . no
H8A C31 2.7900 1_655 no
H8A C32 3.0300 1_655 no
H8A H13A 2.3000 . no
H8A H13B 2.3500 . no
H10A O2 2.7400 3_567 no
H10A C29 2.9400 3_567 no
H10A H29B 2.4300 3_567 no
H11A C4 2.8100 3_467 no
H11A H35A 2.4300 3_567 no
H12A C33 2.7400 . no
H12A C34 2.7100 . no
H12A H33A 2.3500 . no
H12A H34A 2.2700 . no
H13A C6 2.6700 . no
H13A C8 3.0000 . no
H13A C31 3.0300 1_655 no
H13A H6A 2.1500 . no
H13A H8A 2.3000 . no
H13A H31A 2.4200 1_655 no
H13B C8 2.7900 . no
H13B C16 3.0300 . no
H13B C17 2.9500 . no
H13B H8A 2.3500 . no
H13B H15C 2.4300 . no
H14 P3 3.1500 . no
H14 O3 2.3200 . no
H14 C27 2.9200 . no
H14 H6A 2.4900 . no
H14 H27A 2.2500 . no
H15A C24 2.9800 1_655 no
H15A H24A 2.2700 1_655 no
H15B C22 3.0200 . no
H15B C27 2.8700 . no
H15B H27A 2.4800 . no
H15C C16 2.7900 . no
H15C C21 2.9000 . no
H15C H13B 2.4300 . no
H17A Fe1 3.1600 . no
H17A C32 2.9100 . no
H17A C33 2.8700 . no
H17A H33A 2.5500 . no
H18A C26 3.0100 4_546 no
H18A C28 3.0900 4_546 no
H18A H28B 2.5700 4_546 no
H20A H29A 2.5900 2_574 no
H21A C22 2.6700 . no
H21A C23 2.8400 . no
H21A C4 2.8700 2_574 no
H21A H4A 2.4700 2_574 no
H23A C16 3.0200 . no
H23A C21 3.0900 . no
H24A H15A 2.2700 1_455 no
H25A C11 3.0400 4_556 no
H25A C12 2.9800 4_556 no
H26A H33A 2.5600 4_556 no
H27A O3 2.7300 . no
H27A C14 2.7200 . no
H27A C15 3.0100 . no
H27A H14 2.2500 . no
H27A H15B 2.4800 . no
H28B H18A 2.5700 4_556 no
H28C O3 2.5300 . no
H29A O3 2.8700 . no
H29A C1 3.0300 . no
H29A C2 3.0400 . no
H29A C3 2.9900 . no
H29A C4 2.9600 . no
H29A C5 2.9400 . no
H29A C6 2.9600 . no
H29A H20A 2.5900 2_575 no
H29B H10A 2.4300 3_467 no
H29C O3 2.6300 . no
H29C C28 3.0800 . no
H31A O1 2.7100 . no
H31A C23 3.0600 . no
H31A H13A 2.4200 1_455 no
H32A C16 2.8600 . no
H32A C17 2.7700 . no
H33A C12 2.8700 . no
H33A H12A 2.3500 . no
H33A H17A 2.5500 . no
H33A C25 3.1000 4_546 no
H33A C26 3.0200 4_546 no
H33A H26A 2.5600 4_546 no
H34A H12A 2.2700 . no
H34A C11 3.0300 3_467 no
H35A O1 2.7100 . no
H35A O2 2.6300 . no
H35A C11 2.9900 3_467 no
H35A H11A 2.4300 3_467 no

loop_
_geom_hbond_atom_site_label_D
_geom_hbond_atom_site_label_H
_geom_hbond_atom_site_label_A
_geom_hbond_distance_DH
_geom_hbond_distance_HA
_geom_hbond_distance_DA
_geom_hbond_angle_DHA
_geom_hbond_publ_flag
C14 H14 O3 1.0000 2.3200 3.115(5) 135.00 yes
C28 H28C O3 0.9800 2.5300 2.975(9) 108.00 yes

loop_
_geom_torsion_atom_site_label_1
_geom_torsion_atom_site_label_2
_geom_torsion_atom_site_label_3
_geom_torsion_atom_site_label_4
_geom_torsion
_geom_torsion_publ_flag
P2 Fe1 P1 C1 119.08(16) no
P3 Fe1 P1 C1 28.86(16) no
C32 Fe1 P1 C1 -152.1(2) no
C33 Fe1 P1 C1 -123.75(19) no
C34 Fe1 P1 C1 -83.63(19) no
C35 Fe1 P1 C1 -55.4(2) no
P2 Fe1 P1 C7 -116.92(16) no
P3 Fe1 P1 C7 152.86(16) no
C32 Fe1 P1 C7 -28.1(2) no
C33 Fe1 P1 C7 0.3(2) no
C34 Fe1 P1 C7 40.4(2) no
C35 Fe1 P1 C7 68.6(2) no
P2 Fe1 P1 C13 -0.44(14) no
P3 Fe1 P1 C13 -90.65(14) no
C32 Fe1 P1 C13 88.4(2) no
C33 Fe1 P1 C13 116.74(18) no
C34 Fe1 P1 C13 156.86(18) no
C35 Fe1 P1 C13 -175.0(2) no
P1 Fe1 P2 C14 -22.78(14) no
P3 Fe1 P2 C14 69.35(14) no
C31 Fe1 P2 C14 166.8(2) no
C32 Fe1 P2 C14 -155.00(18) no
C33 Fe1 P2 C14 -124.20(19) no
C34 Fe1 P2 C14 -135.6(3) no
C35 Fe1 P2 C14 151.0(2) no
P1 Fe1 P2 C16 92.58(14) no
P3 Fe1 P2 C16 -175.29(14) no
C31 Fe1 P2 C16 -77.9(2) no
C32 Fe1 P2 C16 -39.64(18) no
C33 Fe1 P2 C16 -8.8(2) no
C34 Fe1 P2 C16 -20.2(3) no
C35 Fe1 P2 C16 -93.7(2) no
P1 Fe1 P2 C22 -143.18(15) no
P3 Fe1 P2 C22 -51.05(15) no
C31 Fe1 P2 C22 46.4(2) no
C32 Fe1 P2 C22 84.60(19) no
C33 Fe1 P2 C22 115.4(2) no
C34 Fe1 P2 C22 104.0(3) no
C35 Fe1 P2 C22 30.6(2) no
P1 Fe1 P3 O1 172.82(16) no
P2 Fe1 P3 O1 86.66(16) no
C31 Fe1 P3 O1 -15.6(2) no
C32 Fe1 P3 O1 -6.1(2) no
C33 Fe1 P3 O1 -69.2(3) no
C34 Fe1 P3 O1 -82.7(2) no
C35 Fe1 P3 O1 -53.76(19) no
P1 Fe1 P3 O2 -78.72(15) no
P2 Fe1 P3 O2 -164.88(15) no
C31 Fe1 P3 O2 92.8(2) no
C32 Fe1 P3 O2 102.3(2) no
C33 Fe1 P3 O2 39.2(3) no
C34 Fe1 P3 O2 25.8(2) no
C35 Fe1 P3 O2 54.69(18) no
P1 Fe1 P3 O3 48.94(15) no
P2 Fe1 P3 O3 -37.22(15) no
C31 Fe1 P3 O3 -139.51(19) no
C32 Fe1 P3 O3 -130.0(2) no
C33 Fe1 P3 O3 166.9(3) no
C34 Fe1 P3 O3 153.42(19) no
C35 Fe1 P3 O3 -177.65(18) no
P3 Fe1 C34 C35 49.7(3) no
C31 Fe1 C34 C35 -38.8(3) no
C32 Fe1 C34 C35 -82.0(3) no
C33 Fe1 C34 C35 -119.5(4) no
C31 Fe1 C32 C33 -118.9(4) no
C34 Fe1 C32 C33 -37.6(2) no
C35 Fe1 C32 C33 -80.6(3) no
P1 Fe1 C35 C31 -164.2(3) no
P2 Fe1 C35 C31 24.4(4) no
P3 Fe1 C35 C31 108.2(3) no
C32 Fe1 C35 C31 -37.5(3) no
C33 Fe1 C35 C31 -80.4(3) no
C34 Fe1 C35 C31 -117.3(4) no
P1 Fe1 C35 C34 -46.9(3) no
P2 Fe1 C35 C34 141.7(2) no
P3 Fe1 C35 C34 -134.5(2) no
C31 Fe1 C35 C34 117.3(4) no
C32 Fe1 C35 C34 79.8(3) no
C33 Fe1 C35 C34 36.9(2) no
C34 Fe1 C31 C35 37.9(3) no
C32 Fe1 C33 C34 -118.4(4) no
C35 Fe1 C33 C34 -36.9(3) no
C33 Fe1 C32 C31 118.9(4) no
C34 Fe1 C32 C31 81.4(3) no
C35 Fe1 C32 C31 38.3(3) no
P1 Fe1 C34 C33 -93.4(2) no
P1 Fe1 C32 C31 166.4(2) no
P2 Fe1 C32 C31 -107.2(3) no
P3 Fe1 C32 C31 -15.0(3) no
C33 Fe1 C31 C35 80.9(3) no
C31 Fe1 C33 C32 37.4(3) no
C34 Fe1 C33 C32 118.4(4) no
P1 Fe1 C32 C33 47.5(3) no
P2 Fe1 C32 C33 133.9(2) no
P3 Fe1 C32 C33 -133.9(2) no
C31 Fe1 C33 C34 -81.1(3) no
P3 Fe1 C33 C32 98.4(3) no
P3 Fe1 C34 C33 169.2(2) no
C31 Fe1 C34 C33 80.7(3) no
C35 Fe1 C33 C32 81.5(3) no
P1 Fe1 C33 C34 95.5(2) no
P1 Fe1 C33 C32 -146.1(2) no
P2 Fe1 C33 C32 -54.3(3) no
C32 Fe1 C31 C35 118.1(4) no
C35 Fe1 C34 C33 119.5(4) no
P2 Fe1 C31 C32 77.6(3) no
C32 Fe1 C34 C33 37.5(3) no
P2 Fe1 C34 C33 16.1(5) no
P2 Fe1 C33 C34 -172.7(2) no
P3 Fe1 C33 C34 -20.1(4) no
P3 Fe1 C31 C32 169.5(2) no
C33 Fe1 C31 C32 -37.2(3) no
P1 Fe1 C34 C35 147.1(2) no
P2 Fe1 C34 C35 -103.5(3) no
P3 Fe1 C31 C35 -72.4(3) no
P2 Fe1 C31 C35 -164.3(2) no
C34 Fe1 C31 C32 -80.3(3) no
C35 Fe1 C31 C32 -118.1(4) no
C1 P1 C7 C12 98.9(4) no
Fe1 P1 C7 C12 -35.3(4) no
Fe1 P1 C1 C2 79.6(4) no
C1 P1 C13 C14 -100.3(3) no
C7 P1 C13 C14 159.8(3) no
C1 P1 C7 C8 -76.2(4) no
C7 P1 C1 C2 -55.9(4) no
Fe1 P1 C13 C14 29.5(3) no
Fe1 P1 C1 C6 -101.9(4) no
C13 P1 C7 C12 -155.6(4) no
C13 P1 C7 C8 29.3(4) no
C13 P1 C1 C2 -158.5(3) no
Fe1 P1 C7 C8 149.7(4) no
C7 P1 C1 C6 122.5(4) no
C13 P1 C1 C6 19.9(4) no
C22 P2 C16 C21 23.3(4) no
C14 P2 C16 C21 -85.9(4) no
Fe1 P2 C14 C13 45.4(3) no
C16 P2 C22 C27 -128.5(3) no
Fe1 P2 C16 C21 154.6(3) no
C22 P2 C14 C13 172.8(3) no
C16 P2 C14 C13 -80.1(3) no
C14 P2 C22 C27 -22.3(4) no
C22 P2 C16 C17 -158.6(3) no
C14 P2 C16 C17 92.2(3) no
C16 P2 C22 C23 57.7(4) no
Fe1 P2 C22 C27 100.1(3) no
Fe1 P2 C16 C17 -27.3(4) no
Fe1 P2 C22 C23 -73.8(3) no
C14 P2 C22 C23 163.8(3) no
Fe1 P2 C14 C15 169.0(3) no
C22 P2 C14 C15 -63.5(4) no
C16 P2 C14 C15 43.6(4) no
O3 P3 O1 C28 -34.9(6) no
O3 P3 O2 C29 15.7(4) no
Fe1 P3 O2 C29 151.2(4) no
O1 P3 O2 C29 -97.4(4) no
Fe1 P3 O1 C28 -167.6(5) no
O2 P3 O1 C28 78.2(5) no
C6 C1 C2 C3 0.1(7) no
P1 C1 C6 C5 -177.3(4) no
P1 C1 C2 C3 178.6(4) no
C2 C1 C6 C5 1.2(7) no
C1 C2 C3 C4 -1.3(7) no
C2 C3 C4 C5 1.2(8) no
C3 C4 C5 C6 0.1(8) no
C4 C5 C6 C1 -1.3(8) no
C12 C7 C8 C9 0.4(8) no
P1 C7 C12 C11 -176.3(3) no
P1 C7 C8 C9 175.7(5) no
C8 C7 C12 C11 -1.3(7) no
C7 C8 C9 C10 0.2(9) no
C8 C9 C10 C11 0.0(8) no
C9 C10 C11 C12 -0.8(7) no
C10 C11 C12 C7 1.5(7) no
P1 C13 C14 C15 -172.6(3) no
P1 C13 C14 P2 -45.7(3) no
P2 C16 C17 C18 -177.8(4) no
C17 C16 C21 C20 -0.1(6) no
C21 C16 C17 C18 0.4(7) no
P2 C16 C21 C20 178.1(4) no
C16 C17 C18 C19 -0.6(8) no
C17 C18 C19 C20 0.6(9) no
C18 C19 C20 C21 -0.3(9) no
C19 C20 C21 C16 0.1(8) no
C27 C22 C23 C24 0.0(6) no
C23 C22 C27 C26 0.4(6) no
P2 C22 C23 C24 174.1(3) no
P2 C22 C27 C26 -173.5(3) no
C22 C23 C24 C25 0.2(6) no
C23 C24 C25 C26 -0.7(7) no
C24 C25 C26 C27 1.1(7) no
C25 C26 C27 C22 -0.9(7) no
C35 C31 C32 Fe1 -61.0(3) no
C32 C31 C35 Fe1 61.0(3) no
C32 C31 C35 C34 -0.2(5) no
Fe1 C31 C32 C33 61.5(3) no
C35 C31 C32 C33 0.5(5) no
Fe1 C31 C35 C34 -61.2(3) no
C31 C32 C33 C34 -0.6(5) no
C31 C32 C33 Fe1 -60.5(3) no
Fe1 C32 C33 C34 60.0(3) no
C32 C33 C34 C35 0.4(5) no
C32 C33 C34 Fe1 -59.4(3) no
Fe1 C33 C34 C35 59.8(3) no
C33 C34 C35 Fe1 -60.3(3) no
C33 C34 C35 C31 -0.1(5) no
Fe1 C34 C35 C31 60.2(3) no

loop_
_platon_squeeze_void_nr
_platon_squeeze_void_average_x
_platon_squeeze_void_average_y
_platon_squeeze_void_average_z
_platon_squeeze_void_volume
_platon_squeeze_void_count_electrons
1 -0.053 0.250 0.000 484.8 121.6
2 -0.029 0.750 0.500 484.9 121.6
